data_7226268
loop_
_publ_author_name
'Nowicka, Beata'
'Heczko, Micha\/l'
'Reczy\'nski, Mateusz'
'Rams, Micha\/l'
'Gawe\/l, Bart\/lomiej'
'Nitek, Wojciech'
'Sieklucka, Barbara'

_publ_section_title
;
 Exploration of a new building block for the construction of cyano-bridged
 solvatomagnetic assemblies: [Ni(cyclam)]3+
;
_journal_issue 37
_journal_name_full CrystEngComm
_journal_page_first 7011
_journal_paper_doi 10.1039/C6CE01524G
_journal_volume 18
_journal_year 2016
_chemical_formula_moiety '(Fe C6 N6), (Ni C10 N4 H24), 6(H2 O)'
_chemical_formula_sum 'C16 H36 Fe N10 Ni O6'
_chemical_formula_weight 579.11
_space_group_IT_number 12
_symmetry_cell_setting monoclinic
_symmetry_Int_Tables_number 12
_symmetry_space_group_name_Hall '-C 2y'
_symmetry_space_group_name_H-M 'C 1 2/m 1'
_atom_sites_solution_hydrogens mixed
_audit_creation_date 2016-07-06T11:07:16-00:00
_audit_creation_method 'WinGX routine CIF_UPDATE'
_audit_update_record
;
2016-07-06 deposited with the CCDC.
2016-08-16 downloaded from the CCDC.
;
_cell_angle_alpha 90
_cell_angle_beta 111.265(3)
_cell_angle_gamma 90
_cell_formula_units_Z 2
_cell_length_a 10.2754(3)
_cell_length_b 16.2306(4)
_cell_length_c 8.8043(3)
_cell_measurement_reflns_used 3520
_cell_measurement_temperature 120(2)
_cell_measurement_theta_max 28.046
_cell_measurement_theta_min 4.073
_cell_volume 1368.37(8)
_computing_cell_refinement
;
        CrysAlisPro, Agilent Technologies,
        Version 1.171.37.33 (release 27-03-2014 CrysAlis171 .NET)
        (compiled Mar 27 2014,17:12:48)
;
_computing_data_collection
;
        CrysAlisPro, Agilent Technologies,
        Version 1.171.37.33 (release 27-03-2014 CrysAlis171 .NET)
        (compiled Mar 27 2014,17:12:48)
;
_computing_data_reduction
;
        CrysAlisPro, Agilent Technologies,
        Version 1.171.37.33 (release 27-03-2014 CrysAlis171 .NET)
        (compiled Mar 27 2014,17:12:48)
;
_computing_structure_refinement 'SHELXL-2014/7 (Sheldrick, 2014)'
_diffrn_ambient_environment N~2~
_diffrn_ambient_temperature 120(2)
_diffrn_detector 'CCD plate'
_diffrn_detector_area_resol_mean 10.3756
_diffrn_detector_type Atlas
_diffrn_measured_fraction_theta_full 0.997
_diffrn_measured_fraction_theta_max 0.945
_diffrn_measurement_device 'four-circle diffractometer'
_diffrn_measurement_device_type 'SuperNova, Dual, Cu at zero, Atlas'
_diffrn_measurement_method '\w scans'
_diffrn_orient_matrix_UB_11 0.0142113
_diffrn_orient_matrix_UB_12 -0.039342
_diffrn_orient_matrix_UB_13 0.0373713
_diffrn_orient_matrix_UB_21 -0.0592985
_diffrn_orient_matrix_UB_22 0.0036668
_diffrn_orient_matrix_UB_23 0.02271
_diffrn_orient_matrix_UB_31 -0.0420384
_diffrn_orient_matrix_UB_32 -0.0186131
_diffrn_orient_matrix_UB_33 -0.0746214
_diffrn_radiation_monochromator mirror
_diffrn_radiation_probe x-ray
_diffrn_radiation_type MoK\a
_diffrn_radiation_wavelength 0.71073
_diffrn_reflns_av_R_equivalents 0.0366
_diffrn_reflns_av_unetI/netI 0.0502
_diffrn_reflns_Laue_measured_fraction_full 0.997
_diffrn_reflns_Laue_measured_fraction_max 0.945
_diffrn_reflns_limit_h_max 13
_diffrn_reflns_limit_h_min -13
_diffrn_reflns_limit_k_max 21
_diffrn_reflns_limit_k_min -21
_diffrn_reflns_limit_l_max 11
_diffrn_reflns_limit_l_min -11
_diffrn_reflns_number 8656
_diffrn_reflns_point_group_measured_fraction_full 0.997
_diffrn_reflns_point_group_measured_fraction_max 0.945
_diffrn_reflns_theta_full 25.242
_diffrn_reflns_theta_max 28.666
_diffrn_reflns_theta_min 3.531
_diffrn_source 'SuperNova (Mo) X-ray Source'
_exptl_absorpt_coefficient_mu 1.265
_exptl_absorpt_correction_T_max 0.874
_exptl_absorpt_correction_T_min 0.761
_exptl_absorpt_correction_type gaussian
_exptl_absorpt_process_details
;
        CrysAlisPro, Agilent Technologies,
        Version 1.171.37.33 (release 27-03-2014 CrysAlis171 .NET)
        (compiled Mar 27 2014,17:12:48)
Numerical absorption correction based on gaussian integration over
                        a multifaceted crystal model
        Empirical absorption correction using spherical harmonics,
 implemented in SCALE3 ABSPACK scaling algorithm.
;
_exptl_crystal_colour green
_exptl_crystal_density_diffrn 1.406
_exptl_crystal_description irregular
_exptl_crystal_F_000 608
_exptl_crystal_size_max 0.309
_exptl_crystal_size_mid 0.216
_exptl_crystal_size_min 0.13
_refine_diff_density_max 0.467
_refine_diff_density_min -0.324
_refine_diff_density_rms 0.069
_refine_ls_extinction_method none
_refine_ls_goodness_of_fit_ref 1.067
_refine_ls_hydrogen_treatment mixed
_refine_ls_matrix_type full
_refine_ls_number_parameters 98
_refine_ls_number_reflns 1722
_refine_ls_number_restraints 0
_refine_ls_restrained_S_all 1.067
_refine_ls_R_factor_all 0.0462
_refine_ls_R_factor_gt 0.0307
_refine_ls_shift/su_max 0
_refine_ls_shift/su_mean 0
_refine_ls_structure_factor_coef Fsqd
_refine_ls_weighting_details 'w=1/[\s^2^(Fo^2^)+(0.0241P)^2^+2.3556P] where P=(Fo^2^+2Fc^2^)/3'
_refine_ls_weighting_scheme calc
_refine_ls_wR_factor_gt 0.0654
_refine_ls_wR_factor_ref 0.0731
_reflns_Friedel_coverage 0
_reflns_number_gt 1368
_reflns_number_total 1722
_reflns_threshold_expression 'I > 2\s(I)'
_cod_data_source_file c6ce01524g2.cif
_cod_data_source_block bn_as1_120
_cod_depositor_comments 'Adding full bibliography for 7226268--7226270.cif.'
_cod_original_cell_volume 1368.37(7)
_cod_original_sg_symbol_H-M 'C 2/m'
_cod_database_code 7226268
_shelx_estimated_absorpt_t_min 0.696
_shelx_estimated_absorpt_t_max 0.853

loop_
_symmetry_equiv_pos_as_xyz
'x, y, z'
'-x, y, -z'
'x+1/2, y+1/2, z'
'-x+1/2, y+1/2, -z'
'-x, -y, -z'
'x, -y, z'
'-x+1/2, -y+1/2, -z'
'x+1/2, -y+1/2, z'

loop_
_atom_site_label
_atom_site_type_symbol
_atom_site_fract_x
_atom_site_fract_y
_atom_site_fract_z
_atom_site_U_iso_or_equiv
_atom_site_adp_type
_atom_site_occupancy
_atom_site_site_symmetry_order
_atom_site_calc_flag
_atom_site_refinement_flags_posn
_atom_site_refinement_flags_adp
_atom_site_refinement_flags_occupancy
Ni1 Ni 0.5 0.5 0.5 0.01243(13) Uani 1 4 d S T P
Fe1 Fe 1 0.5 0.5 0.01350(14) Uani 1 4 d S T P
N2 N 0.6955(2) 0.5 0.4816(3) 0.0169(5) Uani 1 2 d S T P
C2 C 0.8079(3) 0.5 0.4842(3) 0.0144(5) Uani 1 2 d S T P
N3 N 0.55916(17) 0.58876(11) 0.6648(2) 0.0189(4) Uani 1 1 d . . .
C1 C 0.96209(19) 0.58455(12) 0.3318(2) 0.0185(4) Uani 1 1 d . . .
N1 N 0.93915(19) 0.63214(12) 0.2325(2) 0.0289(4) Uani 1 1 d . . .
C5 C 0.6840(3) 0.5 0.9024(4) 0.0311(7) Uani 1 2 d S T P
H5B H 0.7642 0.5 1.0073 0.037 Uiso 1 2 calc R U P
H5A H 0.5974 0.5 0.9274 0.037 Uiso 1 2 calc R U P
C3 C 0.5632(2) 0.66627(13) 0.5767(3) 0.0272(5) Uani 1 1 d . . .
H3B H 0.6492 0.6685 0.5509 0.033 Uiso 1 1 calc R U .
H3A H 0.5619 0.7147 0.6446 0.033 Uiso 1 1 calc R U .
C4 C 0.6884(2) 0.57766(15) 0.8104(3) 0.0284(5) Uani 1 1 d . . .
H4A H 0.7006 0.6257 0.8836 0.034 Uiso 1 1 calc R U .
H4B H 0.7698 0.5755 0.7757 0.034 Uiso 1 1 calc R U .
O2 O 1 0.72702(14) 0 0.0281(5) Uani 1 2 d S T P
O1 O 0.3667(2) 0.64693(16) 0.7974(3) 0.0642(8) Uani 1 1 d . . .
H3 H 0.493(4) 0.594(2) 0.697(5) 0.096 Uiso 1 1 d . U .
H2A H 0.975(4) 0.695(2) 0.059(4) 0.096 Uiso 1 1 d . U .
H1A H 0.387(4) 0.685(3) 0.849(5) 0.096 Uiso 1 1 d . U .
H1B H 0.290(4) 0.644(3) 0.788(5) 0.096 Uiso 1 1 d . U .

loop_
_atom_site_aniso_label
_atom_site_aniso_U_11
_atom_site_aniso_U_22
_atom_site_aniso_U_33
_atom_site_aniso_U_23
_atom_site_aniso_U_13
_atom_site_aniso_U_12
Ni1 0.0088(2) 0.0154(2) 0.0135(3) 0 0.00452(19) 0
Fe1 0.0096(3) 0.0174(3) 0.0146(3) 0 0.0058(2) 0
N2 0.0135(11) 0.0201(12) 0.0177(12) 0 0.0063(9) 0
C2 0.0140(13) 0.0162(13) 0.0130(13) 0 0.0050(10) 0
N3 0.0157(8) 0.0220(9) 0.0198(9) -0.0053(7) 0.0076(7) -0.0042(7)
C1 0.0119(9) 0.0241(10) 0.0203(11) -0.0041(9) 0.0067(8) -0.0014(8)
N1 0.0275(10) 0.0299(10) 0.0321(11) 0.0035(9) 0.0141(8) 0.0008(8)
C5 0.0189(15) 0.053(2) 0.0175(15) 0 0.0025(12) 0
C3 0.0315(11) 0.0185(10) 0.0375(13) -0.0062(9) 0.0193(10) -0.0060(9)
C4 0.0172(10) 0.0438(14) 0.0213(11) -0.0113(10) 0.0034(9) -0.0076(9)
O2 0.0409(13) 0.0236(11) 0.0243(12) 0 0.0173(10) 0
O1 0.0362(10) 0.0826(17) 0.0889(17) -0.0625(14) 0.0406(12) -0.0293(11)

loop_
_atom_type_symbol
_atom_type_description
_atom_type_scat_dispersion_real
_atom_type_scat_dispersion_imag
_atom_type_scat_source
C C 0.0033 0.0016 'International Tables Vol C Tables 4.2.6.8 and 6.1.1.4'
H H 0 0 'International Tables Vol C Tables 4.2.6.8 and 6.1.1.4'
N N 0.0061 0.0033 'International Tables Vol C Tables 4.2.6.8 and 6.1.1.4'
Fe Fe 0.3463 0.8444 'International Tables Vol C Tables 4.2.6.8 and 6.1.1.4'
Ni Ni 0.3393 1.1124 'International Tables Vol C Tables 4.2.6.8 and 6.1.1.4'
O O 0.0106 0.006 'International Tables Vol C Tables 4.2.6.8 and 6.1.1.4'

loop_
_exptl_crystal_face_index_h
_exptl_crystal_face_index_k
_exptl_crystal_face_index_l
_exptl_crystal_face_perp_dist
-10 -11 -4 0.1239
-12 -1 -2 0.1275
12 -10 -7 0.1257
-4 16 9 0.081
6 -20 -5 0.0756
3 -22 -2 0.0601
4 10 9 0.0934
-3 22 2 0.0696
-2 -16 9 0.0975
4 21 -4 0.1006
5 10 -11 0.1247
0 -5 -11 0.0954
-5 -1 12 0.0997
11 14 -4 0.1291
-13 -5 8 0.1623
14 1 -5 0.1364
-5 12 10 0.0888
12 -13 -3 0.1082
1 -14 -9 0.0889
-11 1 -4 0.1184
8 -20 -3 0.0768
-5 20 6 0.0728
4 -22 -1 0.0591
-5 20 -2 0.0721
1 -21 5 0.082
-3 8 -9 0.0962
-2 -14 10 0.0977
-4 -10 -9 0.1
-10 -14 -2 0.1334
2 -2 -12 0.1091

loop_
_geom_angle_atom_site_label_1
_geom_angle_atom_site_label_2
_geom_angle_atom_site_label_3
_geom_angle
_geom_angle_site_symmetry_1
_geom_angle_site_symmetry_3
N3 Ni1 N3 86.48(10) 5_666 6_565
N3 Ni1 N3 93.52(10) 5_666 2_656
N3 Ni1 N3 180 6_565 2_656
N3 Ni1 N3 180 5_666 .
N3 Ni1 N3 93.52(10) 6_565 .
N3 Ni1 N3 86.48(10) 2_656 .
N3 Ni1 N2 89.50(6) 5_666 .
N3 Ni1 N2 90.50(6) 6_565 .
N3 Ni1 N2 89.50(6) 2_656 .
N3 Ni1 N2 90.50(6) . .
N3 Ni1 N2 90.50(6) 5_666 5_666
N3 Ni1 N2 89.50(6) 6_565 5_666
N3 Ni1 N2 90.50(6) 2_656 5_666
N3 Ni1 N2 89.50(6) . 5_666
N2 Ni1 N2 180 . 5_666
C2 Fe1 C2 180 5_766 .
C2 Fe1 C1 88.40(8) 5_766 .
C2 Fe1 C1 91.60(8) . .
C2 Fe1 C1 88.40(8) 5_766 6_565
C2 Fe1 C1 91.60(8) . 6_565
C1 Fe1 C1 89.34(11) . 6_565
C2 Fe1 C1 91.60(8) 5_766 2_756
C2 Fe1 C1 88.40(8) . 2_756
C1 Fe1 C1 90.66(11) . 2_756
C1 Fe1 C1 180 6_565 2_756
C2 Fe1 C1 91.60(8) 5_766 5_766
C2 Fe1 C1 88.40(8) . 5_766
C1 Fe1 C1 180.00(11) . 5_766
C1 Fe1 C1 90.66(11) 6_565 5_766
C1 Fe1 C1 89.34(11) 2_756 5_766
C2 N2 Ni1 174.7(2) . .
N2 C2 Fe1 177.2(2) . .
C4 N3 C3 111.56(16) . .
C4 N3 Ni1 119.06(14) . .
C3 N3 Ni1 107.04(12) . .
C4 N3 H3 108(3) . .
C3 N3 H3 106(3) . .
Ni1 N3 H3 105(3) . .
N1 C1 Fe1 178.64(19) . .
C4 C5 C4 113.4(3) 6_565 .
C4 C5 H5B 108.9 6_565 .
C4 C5 H5B 108.9 . .
C4 C5 H5A 108.9 6_565 .
C4 C5 H5A 108.9 . .
H5B C5 H5A 107.7 . .
N3 C3 C3 106.95(13) . 2_656
N3 C3 H3B 110.3 . .
C3 C3 H3B 110.3 2_656 .
N3 C3 H3A 110.3 . .
C3 C3 H3A 110.3 2_656 .
H3B C3 H3A 108.6 . .
N3 C4 C5 111.92(19) . .
N3 C4 H4A 109.2 . .
C5 C4 H4A 109.2 . .
N3 C4 H4B 109.2 . .
C5 C4 H4B 109.2 . .
H4A C4 H4B 107.9 . .
H1A O1 H1B 100(4) . .

loop_
_geom_bond_atom_site_label_1
_geom_bond_atom_site_label_2
_geom_bond_distance
_geom_bond_site_symmetry_2
Ni1 N3 1.9776(17) 5_666
Ni1 N3 1.9776(16) 6_565
Ni1 N3 1.9776(17) 2_656
Ni1 N3 1.9776(17) .
Ni1 N2 2.073(2) .
Ni1 N2 2.073(2) 5_666
Fe1 C2 1.928(3) 5_766
Fe1 C2 1.928(3) .
Fe1 C1 1.952(2) .
Fe1 C1 1.952(2) 6_565
Fe1 C1 1.952(2) 2_756
Fe1 C1 1.952(2) 5_766
N2 C2 1.147(3) .
N3 C4 1.485(3) .
N3 C3 1.486(3) .
N3 H3 0.83(4) .
C1 N1 1.125(3) .
C5 C4 1.508(3) 6_565
C5 C4 1.508(3) .
C5 H5B 0.99 .
C5 H5A 0.99 .
C3 C3 1.497(4) 2_656
C3 H3B 0.99 .
C3 H3A 0.99 .
C4 H4A 0.99 .
C4 H4B 0.99 .
O2 H2A 0.84(3) .
O1 H1A 0.75(4) .
O1 H1B 0.76(4) .

loop_
_geom_hbond_atom_site_label_D
_geom_hbond_atom_site_label_H
_geom_hbond_atom_site_label_A
_geom_hbond_distance_DH
_geom_hbond_distance_HA
_geom_hbond_distance_DA
_geom_hbond_angle_DHA
_geom_hbond_site_symmetry_A
N3 H3 O1 0.83(4) 2.01(4) 2.800(2) 159(4) .
O2 H2A N1 0.84(3) 1.97(3) 2.808(2) 169(4) .
O1 H1A O2 0.75(4) 2.01(4) 2.734(3) 162(4) 7_666
O1 H1B N1 0.76(4) 2.30(4) 3.066(3) 178(4) 2_656

loop_
_geom_torsion_atom_site_label_1
_geom_torsion_atom_site_label_2
_geom_torsion_atom_site_label_3
_geom_torsion_atom_site_label_4
_geom_torsion
_geom_torsion_site_symmetry_1
_geom_torsion_site_symmetry_4
C4 N3 C3 C3 173.56(19) . 2_656
Ni1 N3 C3 C3 41.7(2) . 2_656
C3 N3 C4 C5 178.86(18) . .
Ni1 N3 C4 C5 -55.7(2) . .
C4 C5 C4 N3 68.0(3) 6_565 .
